data_4309410
loop_
_publ_author_name
'Motoki Takuma'
'Yasuhiro Ohki'
'Kazuyuki Tatsumi'

_publ_section_title
;
Sulfido-Bridged Dinuclear Molybdenum-Copper Complexes Related to the
Active Site of CO Dehydrogenase:
[(dithiolate)Mo(O)S2Cu(SAr)]2- (dithiolate = 1,2-S2C6H4, 1,2-S2C6H2-3,6-Cl2,
1,2-S2C2H4)
;
_journal_name_full 'Inorganic Chemistry'
_journal_page_first 6034
_journal_page_last 6043
_journal_paper_doi 10.1021/ic050294v
_journal_volume 44
_journal_year 2005
_chemical_formula_sum 'C34 H44 Cu Mo N O2 P2 S2'
_chemical_formula_weight 784.28
_space_group_IT_number 14
_symmetry_cell_setting monoclinic
_symmetry_Int_Tables_number 14
_symmetry_space_group_name_Hall '-P 2ybc'
_symmetry_space_group_name_H-M 'P 1 21/c 1'
_cell_angle_alpha 90
_cell_angle_beta 95.055(2)
_cell_angle_gamma 90
_cell_formula_units_Z 4
_cell_length_a 11.458(1)
_cell_length_b 16.502(2)
_cell_length_c 18.804(2)
_cell_measurement_reflns_used 9137
_cell_measurement_temperature 173.2
_cell_measurement_theta_max 27.5
_cell_measurement_theta_min 3.0
_cell_volume 3541.6(6)
_computing_cell_refinement CRYSTALCLEAR
_computing_data_collection CRYSTALCLEAR
_computing_data_reduction 'teXsan Ver. 1.11'
_computing_publication_material 'teXsan Ver. 1.11'
_computing_structure_refinement 'teXsan Ver. 1.10'
_computing_structure_solution SIR92
_diffrn_measured_fraction_theta_full 0.9899
_diffrn_measured_fraction_theta_max 0.9899
_diffrn_radiation_type 'Mo K\a'
_diffrn_radiation_wavelength 0.7107
_diffrn_reflns_av_R_equivalents 0.031
_diffrn_reflns_limit_h_max 12
_diffrn_reflns_limit_h_min -14
_diffrn_reflns_limit_k_max 21
_diffrn_reflns_limit_k_min -21
_diffrn_reflns_limit_l_max 23
_diffrn_reflns_limit_l_min -23
_diffrn_reflns_number 28999
_diffrn_reflns_theta_full 27.49
_diffrn_reflns_theta_max 27.49
_exptl_absorpt_coefficient_mu 1.193
_exptl_absorpt_correction_T_max 0.788
_exptl_absorpt_correction_T_min 0.729
_exptl_absorpt_correction_type multi-scan
_exptl_absorpt_process_details '(Jacobson, 1998)'
_exptl_crystal_colour orange
_exptl_crystal_density_diffrn 1.471
_exptl_crystal_density_method 'not measured'
_exptl_crystal_description block
_exptl_crystal_size_max 0.300
_exptl_crystal_size_mid 0.300
_exptl_crystal_size_min 0.200
_refine_diff_density_max 0.63
_refine_diff_density_min -0.36
_refine_ls_extinction_method none
_refine_ls_goodness_of_fit_ref 1.294
_refine_ls_hydrogen_treatment noref
_refine_ls_number_parameters 388
_refine_ls_number_reflns 8004
_refine_ls_R_factor_gt 0.0255
_refine_ls_shift/su_max 0.0015
_refine_ls_structure_factor_coef F
_refine_ls_weighting_details 'w = 1/[\s^2^(Fo) + 0.00010|Fo|^2^]'
_refine_ls_weighting_scheme calc
_refine_ls_wR_factor_ref 0.0350
_reflns_number_gt 7172
_reflns_number_total 8041
_reflns_threshold_expression F^2^>2.0\s(F^2^)
_cod_data_source_file ic050294vsi20050520_025114_05.cif
_cod_data_source_block '_(Et4N)[O2MoS2Cu(dppe)]'
_cod_original_cell_volume 3541.5(6)
_cod_original_formula_sum 'C34 H44 Cu N Mo O2 P2 S2 '
_cod_database_code 4309410

loop_
_symmetry_equiv_pos_as_xyz
x,y,z
-x,1/2+y,1/2-z
-x,-y,-z
x,1/2-y,1/2+z

loop_
_atom_site_label
_atom_site_type_symbol
_atom_site_fract_x
_atom_site_fract_y
_atom_site_fract_z
_atom_site_U_iso_or_equiv
_atom_site_adp_type
_atom_site_occupancy
_atom_site_calc_flag
_atom_site_refinement_flags
_atom_site_disorder_assembly
_atom_site_disorder_group
Mo Mo 0.24417(1) 0.390376(9) 0.421687(7) 0.01892(4) Uani 1.00 d . . .
Cu Cu 0.21483(2) 0.31309(1) 0.29319(1) 0.01818(5) Uani 1.00 d . . .
S(1) S 0.17088(4) 0.44556(3) 0.31770(2) 0.0255(1) Uani 1.00 d . . .
S(2) S 0.31770(4) 0.26873(3) 0.39564(2) 0.0224(1) Uani 1.00 d . . .
P(1) P 0.27288(4) 0.27386(3) 0.18677(2) 0.01809(10) Uani 1.00 d . . .
P(2) P 0.04328(4) 0.23475(3) 0.26976(2) 0.01722(10) Uani 1.00 d . . .
O(1) O 0.3544(1) 0.45136(8) 0.46050(7) 0.0334(4) Uani 1.00 d . . .
O(2) O 0.1343(1) 0.37778(9) 0.47866(7) 0.0378(4) Uani 1.00 d . . .
N N -0.2725(1) 0.35348(9) 0.42660(7) 0.0229(4) Uani 1.00 d . . .
C(1) C 0.1451(1) 0.2195(1) 0.14299(9) 0.0222(4) Uani 1.00 d . . .
C(2) C 0.0888(1) 0.1676(1) 0.19853(9) 0.0224(4) Uani 1.00 d . . .
C(3) C 0.3089(1) 0.3499(1) 0.12166(9) 0.0210(4) Uani 1.00 d . . .
C(4) C 0.3800(2) 0.4140(1) 0.14653(10) 0.0276(5) Uani 1.00 d . . .
C(5) C 0.4107(2) 0.4739(1) 0.0994(1) 0.0320(5) Uani 1.00 d . . .
C(6) C 0.3678(2) 0.4709(1) 0.0281(1) 0.0331(5) Uani 1.00 d . . .
C(7) C 0.2981(2) 0.4071(1) 0.00328(10) 0.0322(5) Uani 1.00 d . . .
C(8) C 0.2687(2) 0.3461(1) 0.04983(9) 0.0273(5) Uani 1.00 d . . .
C(9) C 0.3904(1) 0.1991(1) 0.18302(9) 0.0198(4) Uani 1.00 d . . .
C(10) C 0.4125(2) 0.1631(1) 0.11836(10) 0.0253(4) Uani 1.00 d . . .
C(11) C 0.5017(2) 0.1066(1) 0.1159(1) 0.0295(5) Uani 1.00 d . . .
C(12) C 0.5709(2) 0.0868(1) 0.1774(1) 0.0321(5) Uani 1.00 d . . .
C(13) C 0.5495(2) 0.1225(1) 0.2418(1) 0.0319(5) Uani 1.00 d . . .
C(14) C 0.4587(2) 0.1781(1) 0.24489(10) 0.0250(4) Uani 1.00 d . . .
C(15) C -0.0104(1) 0.1645(1) 0.33431(9) 0.0199(4) Uani 1.00 d . . .
C(16) C -0.0726(2) 0.0940(1) 0.3152(1) 0.0297(5) Uani 1.00 d . . .
C(17) C -0.1110(2) 0.0435(1) 0.3676(1) 0.0376(6) Uani 1.00 d . . .
C(18) C -0.0861(2) 0.0621(1) 0.4390(1) 0.0355(5) Uani 1.00 d . . .
C(19) C -0.0225(2) 0.1310(1) 0.4585(1) 0.0302(5) Uani 1.00 d . . .
C(20) C 0.0157(1) 0.1824(1) 0.40640(9) 0.0229(4) Uani 1.00 d . . .
C(21) C -0.0865(1) 0.2842(1) 0.22456(8) 0.0202(4) Uani 1.00 d . . .
C(22) C -0.1968(2) 0.2488(1) 0.21318(10) 0.0262(4) Uani 1.00 d . . .
C(23) C -0.2886(2) 0.2901(1) 0.1763(1) 0.0320(5) Uani 1.00 d . . .
C(24) C -0.2722(2) 0.3669(1) 0.1505(1) 0.0368(5) Uani 1.00 d . . .
C(25) C -0.1631(2) 0.4034(1) 0.1614(1) 0.0385(6) Uani 1.00 d . . .
C(26) C -0.0708(2) 0.3620(1) 0.1985(1) 0.0295(5) Uani 1.00 d . . .
C(27) C -0.2447(2) 0.3677(1) 0.5058(1) 0.0345(5) Uani 1.00 d . . .
C(28) C -0.1316(2) 0.3311(2) 0.5384(1) 0.0481(7) Uani 1.00 d . . .
C(29) C -0.1762(2) 0.3876(1) 0.3845(1) 0.0311(5) Uani 1.00 d . . .
C(30) C -0.1565(2) 0.4773(2) 0.3923(2) 0.0545(8) Uani 1.00 d . . .
C(31) C -0.2793(2) 0.2638(1) 0.4099(1) 0.0314(5) Uani 1.00 d . . .
C(32) C -0.3619(2) 0.2146(1) 0.4511(1) 0.0472(7) Uani 1.00 d . . .
C(33) C -0.3896(2) 0.3946(1) 0.4068(1) 0.0279(5) Uani 1.00 d . . .
C(34) C -0.4297(2) 0.3942(1) 0.3281(1) 0.0378(6) Uani 1.00 d . . .
H(1) H 0.0883 0.2584 0.1223 0.0266 Uiso 1.00 calc . . .
H(2) H 0.1704 0.1848 0.1056 0.0266 Uiso 1.00 calc . . .
H(3) H 0.1451 0.1283 0.2188 0.0269 Uiso 1.00 calc . . .
H(4) H 0.0209 0.1396 0.1759 0.0269 Uiso 1.00 calc . . .
H(5) H 0.4082 0.4171 0.1966 0.0331 Uiso 1.00 calc . . .
H(6) H 0.4621 0.5178 0.1164 0.0384 Uiso 1.00 calc . . .
H(7) H 0.3870 0.5137 -0.0043 0.0397 Uiso 1.00 calc . . .
H(8) H 0.2694 0.4046 -0.0468 0.0387 Uiso 1.00 calc . . .
H(9) H 0.2202 0.3010 0.0321 0.0327 Uiso 1.00 calc . . .
H(10) H 0.3651 0.1776 0.0749 0.0304 Uiso 1.00 calc . . .
H(11) H 0.5156 0.0809 0.0710 0.0354 Uiso 1.00 calc . . .
H(12) H 0.6342 0.0481 0.1756 0.0385 Uiso 1.00 calc . . .
H(13) H 0.5982 0.1086 0.2849 0.0383 Uiso 1.00 calc . . .
H(14) H 0.4431 0.2020 0.2902 0.0300 Uiso 1.00 calc . . .
H(15) H -0.0891 0.0801 0.2652 0.0357 Uiso 1.00 calc . . .
H(16) H -0.1554 -0.0050 0.3540 0.0451 Uiso 1.00 calc . . .
H(17) H -0.1133 0.0268 0.4754 0.0426 Uiso 1.00 calc . . .
H(18) H -0.0042 0.1436 0.5086 0.0363 Uiso 1.00 calc . . .
H(19) H 0.0604 0.2306 0.4204 0.0275 Uiso 1.00 calc . . .
H(20) H -0.2096 0.1948 0.2312 0.0314 Uiso 1.00 calc . . .
H(21) H -0.3650 0.2646 0.1685 0.0384 Uiso 1.00 calc . . .
H(22) H -0.3368 0.3954 0.1248 0.0442 Uiso 1.00 calc . . .
H(23) H -0.1511 0.4575 0.1433 0.0462 Uiso 1.00 calc . . .
H(24) H 0.0054 0.3878 0.2063 0.0354 Uiso 1.00 calc . . .
H(25) H -0.2408 0.4258 0.5137 0.0414 Uiso 1.00 calc . . .
H(26) H -0.3083 0.3452 0.5304 0.0414 Uiso 1.00 calc . . .
H(27) H -0.1341 0.2727 0.5320 0.0577 Uiso 1.00 calc . . .
H(28) H -0.0665 0.3532 0.5151 0.0577 Uiso 1.00 calc . . .
H(29) H -0.1217 0.3437 0.5889 0.0577 Uiso 1.00 calc . . .
H(30) H -0.1035 0.3603 0.4003 0.0373 Uiso 1.00 calc . . .
H(31) H -0.1965 0.3761 0.3343 0.0373 Uiso 1.00 calc . . .
H(32) H -0.1341 0.4901 0.4420 0.0654 Uiso 1.00 calc . . .
H(33) H -0.0945 0.4939 0.3634 0.0654 Uiso 1.00 calc . . .
H(34) H -0.2281 0.5059 0.3766 0.0654 Uiso 1.00 calc . . .
H(35) H -0.3042 0.2580 0.3595 0.0377 Uiso 1.00 calc . . .
H(36) H -0.2013 0.2413 0.4196 0.0377 Uiso 1.00 calc . . .
H(37) H -0.4410 0.2353 0.4417 0.0566 Uiso 1.00 calc . . .
H(38) H -0.3596 0.1583 0.4364 0.0566 Uiso 1.00 calc . . .
H(39) H -0.3381 0.2186 0.5018 0.0566 Uiso 1.00 calc . . .
H(40) H -0.4485 0.3671 0.4319 0.0335 Uiso 1.00 calc . . .
H(41) H -0.3832 0.4505 0.4224 0.0335 Uiso 1.00 calc . . .
H(42) H -0.5044 0.4220 0.3203 0.0453 Uiso 1.00 calc . . .
H(43) H -0.3721 0.4216 0.3019 0.0453 Uiso 1.00 calc . . .
H(44) H -0.4385 0.3387 0.3115 0.0453 Uiso 1.00 calc . . .

loop_
_atom_site_aniso_label
_atom_site_aniso_U_11
_atom_site_aniso_U_22
_atom_site_aniso_U_33
_atom_site_aniso_U_12
_atom_site_aniso_U_13
_atom_site_aniso_U_23
Mo 0.02050(8) 0.02042(8) 0.01586(8) -0.00298(5) 0.00175(5) -0.00320(5)
Cu 0.0188(1) 0.0206(1) 0.0150(1) -0.00025(8) 0.00082(8) -0.00272(7)
S(1) 0.0303(2) 0.0177(2) 0.0270(2) 0.0005(2) -0.0058(2) 0.0009(2)
S(2) 0.0245(2) 0.0217(2) 0.0204(2) 0.0025(2) -0.0017(2) 0.0017(2)
P(1) 0.0150(2) 0.0237(2) 0.0156(2) 0.0019(2) 0.0018(1) -0.0031(2)
P(2) 0.0149(2) 0.0187(2) 0.0180(2) -0.0017(2) 0.0016(2) -0.0030(2)
O(1) 0.0363(8) 0.0300(7) 0.0318(7) -0.0068(6) -0.0083(6) -0.0064(6)
O(2) 0.0395(8) 0.0483(9) 0.0283(7) -0.0042(7) 0.0174(6) -0.0009(6)
N 0.0212(7) 0.0252(8) 0.0226(7) 0.0030(6) 0.0036(6) -0.0025(6)
C(1) 0.0170(8) 0.0322(9) 0.0172(8) 0.0006(7) 0.0010(6) -0.0079(7)
C(2) 0.0198(8) 0.0239(8) 0.0231(8) -0.0006(7) -0.0004(7) -0.0084(7)
C(3) 0.0192(8) 0.0247(9) 0.0199(8) 0.0061(7) 0.0059(6) -0.0014(7)
C(4) 0.0265(9) 0.0300(10) 0.0264(9) 0.0016(8) 0.0037(7) -0.0020(8)
C(5) 0.0309(10) 0.030(1) 0.036(1) -0.0017(8) 0.0068(8) -0.0004(8)
C(6) 0.036(1) 0.030(1) 0.0345(10) 0.0071(8) 0.0151(8) 0.0067(8)
C(7) 0.039(1) 0.037(1) 0.0211(9) 0.0064(9) 0.0046(8) 0.0021(8)
C(8) 0.0308(9) 0.0301(10) 0.0211(8) 0.0032(8) 0.0032(7) -0.0031(7)
C(9) 0.0154(7) 0.0204(8) 0.0241(8) -0.0018(6) 0.0047(6) -0.0016(7)
C(10) 0.0211(8) 0.0287(9) 0.0268(9) 0.0006(7) 0.0059(7) -0.0051(7)
C(11) 0.0242(9) 0.0262(9) 0.040(1) -0.0019(7) 0.0127(8) -0.0085(8)
C(12) 0.0245(9) 0.0219(9) 0.051(1) 0.0040(7) 0.0106(9) 0.0010(8)
C(13) 0.0268(9) 0.030(1) 0.038(1) 0.0072(8) 0.0013(8) 0.0091(8)
C(14) 0.0223(8) 0.0268(9) 0.0262(9) 0.0029(7) 0.0042(7) 0.0014(7)
C(15) 0.0155(7) 0.0185(8) 0.0262(8) -0.0006(6) 0.0040(6) 0.0006(7)
C(16) 0.0294(10) 0.0231(9) 0.037(1) -0.0053(8) 0.0033(8) -0.0033(8)
C(17) 0.032(1) 0.0245(10) 0.057(1) -0.0098(8) 0.0053(9) 0.0033(9)
C(18) 0.0250(9) 0.032(1) 0.050(1) -0.0010(8) 0.0061(9) 0.0187(9)
C(19) 0.0245(9) 0.037(1) 0.0293(9) -0.0021(8) 0.0019(7) 0.0102(8)
C(20) 0.0182(8) 0.0246(9) 0.0257(9) -0.0017(7) 0.0007(7) 0.0025(7)
C(21) 0.0172(8) 0.0263(9) 0.0171(7) 0.0008(7) 0.0027(6) -0.0051(6)
C(22) 0.0194(8) 0.0318(10) 0.0275(9) -0.0031(7) 0.0028(7) -0.0028(7)
C(23) 0.0189(9) 0.045(1) 0.0313(10) -0.0010(8) 0.0004(7) -0.0009(9)
C(24) 0.0241(9) 0.047(1) 0.039(1) 0.0098(9) -0.0040(8) 0.0041(10)
C(25) 0.035(1) 0.036(1) 0.043(1) 0.0022(9) -0.0054(9) 0.0120(9)
C(26) 0.0235(9) 0.0289(10) 0.0349(10) -0.0015(7) -0.0044(8) 0.0033(8)
C(27) 0.0290(10) 0.051(1) 0.0229(9) 0.0010(9) 0.0016(8) -0.0072(9)
C(28) 0.029(1) 0.081(2) 0.033(1) 0.000(1) -0.0037(9) 0.002(1)
C(29) 0.032(1) 0.032(1) 0.0313(10) -0.0008(8) 0.0138(8) -0.0016(8)
C(30) 0.055(2) 0.037(1) 0.075(2) -0.013(1) 0.023(1) -0.002(1)
C(31) 0.0318(10) 0.0232(9) 0.038(1) 0.0044(8) -0.0015(8) 0.0004(8)
C(32) 0.039(1) 0.037(1) 0.064(2) -0.0062(10) -0.004(1) 0.015(1)
C(33) 0.0240(9) 0.0294(10) 0.0301(9) 0.0072(7) 0.0014(7) -0.0014(8)
C(34) 0.037(1) 0.042(1) 0.033(1) 0.0076(9) -0.0022(9) 0.0041(9)

loop_
_atom_type_symbol
_atom_type_description
_atom_type_scat_dispersion_real
_atom_type_scat_dispersion_imag
_atom_type_scat_source
Mo Mo -1.683 0.686
;International Tables for Crystallography
(1992, Vol. C, Tables 4.2.6.8 and 6.1.1.1)
;
Cu Cu 0.320 1.265
;International Tables for Crystallography
(1992, Vol. C, Tables 4.2.6.8 and 6.1.1.1)
;
P P 0.102 0.094
;International Tables for Crystallography
(1992, Vol. C, Tables 4.2.6.8 and 6.1.1.1)
;
N N 0.006 0.003
;International Tables for Crystallography
(1992, Vol. C, Tables 4.2.6.8 and 6.1.1.1)
;
S S 0.125 0.123
;International Tables for Crystallography
(1992, Vol. C, Tables 4.2.6.8 and 6.1.1.1)
;
O O 0.011 0.006
;International Tables for Crystallography
(1992, Vol. C, Tables 4.2.6.8 and 6.1.1.1)
;
C C 0.003 0.002
;International Tables for Crystallography
(1992, Vol. C, Tables 4.2.6.8 and 6.1.1.1)
;
H H 0.000 0.000
;International Tables for Crystallography
(1992, Vol. C, Table 6.1.1.2)
;

loop_
_geom_angle_atom_site_label_1
_geom_angle_atom_site_label_2
_geom_angle_atom_site_label_3
_geom_angle
_geom_angle_site_symmetry_1
_geom_angle_site_symmetry_2
_geom_angle_site_symmetry_3
_geom_angle_publ_flag
Cu Mo S(1) 53.99(1) . . . yes
Cu Mo S(2) 53.74(1) . . . yes
Cu Mo O(1) 132.52(5) . . . yes
Cu Mo O(2) 116.83(5) . . . yes
S(1) Mo S(2) 106.88(2) . . . yes
S(1) Mo O(1) 109.54(5) . . . yes
S(1) Mo O(2) 110.43(5) . . . yes
S(2) Mo O(1) 109.78(5) . . . yes
S(2) Mo O(2) 109.49(5) . . . yes
O(1) Mo O(2) 110.64(7) . . . yes
Mo Cu S(1) 52.39(1) . . . yes
Mo Cu S(2) 52.37(1) . . . yes
Mo Cu P(1) 153.68(1) . . . yes
Mo Cu P(2) 117.19(1) . . . yes
S(1) Cu S(2) 103.95(2) . . . yes
S(1) Cu P(1) 122.48(2) . . . yes
S(1) Cu P(2) 111.38(2) . . . yes
S(2) Cu P(1) 118.96(2) . . . yes
S(2) Cu P(2) 109.90(2) . . . yes
P(1) Cu P(2) 89.03(2) . . . yes
Mo S(1) Cu 73.62(1) . . . yes
Mo S(2) Cu 73.89(1) . . . yes
Cu P(1) C(1) 104.50(5) . . . yes
Cu P(1) C(3) 119.93(6) . . . yes
Cu P(1) C(9) 120.13(6) . . . yes
C(1) P(1) C(3) 104.60(8) . . . yes
C(1) P(1) C(9) 102.24(8) . . . yes
C(3) P(1) C(9) 103.09(7) . . . yes
Cu P(2) C(2) 100.36(6) . . . yes
Cu P(2) C(15) 123.20(6) . . . yes
Cu P(2) C(21) 117.97(6) . . . yes
C(2) P(2) C(15) 103.58(8) . . . yes
C(2) P(2) C(21) 101.52(8) . . . yes
C(15) P(2) C(21) 106.49(7) . . . yes
C(27) N C(29) 110.8(1) . . . yes
C(27) N C(31) 111.0(1) . . . yes
C(27) N C(33) 106.1(1) . . . yes
C(29) N C(31) 106.3(1) . . . yes
C(29) N C(33) 111.8(1) . . . yes
C(31) N C(33) 110.9(1) . . . yes
P(1) C(1) C(2) 109.4(1) . . . yes
P(2) C(2) C(1) 108.7(1) . . . yes
P(1) C(3) C(4) 117.2(1) . . . yes
P(1) C(3) C(8) 123.1(1) . . . yes
C(4) C(3) C(8) 119.7(2) . . . yes
C(3) C(4) C(5) 119.9(2) . . . yes
C(4) C(5) C(6) 120.1(2) . . . yes
C(5) C(6) C(7) 120.0(2) . . . yes
C(6) C(7) C(8) 120.3(2) . . . yes
C(3) C(8) C(7) 120.0(2) . . . yes
P(1) C(9) C(10) 120.7(1) . . . yes
P(1) C(9) C(14) 119.9(1) . . . yes
C(10) C(9) C(14) 119.4(2) . . . yes
C(9) C(10) C(11) 120.4(2) . . . yes
C(10) C(11) C(12) 120.0(2) . . . yes
C(11) C(12) C(13) 119.9(2) . . . yes
C(12) C(13) C(14) 120.4(2) . . . yes
C(9) C(14) C(13) 119.8(2) . . . yes
P(2) C(15) C(16) 123.6(1) . . . yes
P(2) C(15) C(20) 117.2(1) . . . yes
C(16) C(15) C(20) 119.2(2) . . . yes
C(15) C(16) C(17) 120.2(2) . . . yes
C(16) C(17) C(18) 120.3(2) . . . yes
C(17) C(18) C(19) 119.9(2) . . . yes
C(18) C(19) C(20) 120.3(2) . . . yes
C(15) C(20) C(19) 120.1(2) . . . yes
P(2) C(21) C(22) 124.8(1) . . . yes
P(2) C(21) C(26) 116.7(1) . . . yes
C(22) C(21) C(26) 118.5(2) . . . yes
C(21) C(22) C(23) 120.6(2) . . . yes
C(22) C(23) C(24) 120.5(2) . . . yes
C(23) C(24) C(25) 119.9(2) . . . yes
C(24) C(25) C(26) 119.7(2) . . . yes
C(21) C(26) C(25) 120.8(2) . . . yes
N C(27) C(28) 115.8(2) . . . yes
N C(29) C(30) 115.0(2) . . . yes
N C(31) C(32) 116.2(2) . . . yes
N C(33) C(34) 115.1(1) . . . yes

loop_
_geom_bond_atom_site_label_1
_geom_bond_atom_site_label_2
_geom_bond_distance
_geom_bond_site_symmetry_1
_geom_bond_site_symmetry_2
_geom_bond_publ_flag
Mo Cu 2.7267(2) . . yes
Mo S(1) 2.2513(5) . . yes
Mo S(2) 2.2476(4) . . yes
Mo O(1) 1.726(1) . . yes
Mo O(2) 1.736(1) . . yes
Cu S(1) 2.2990(5) . . yes
Cu S(2) 2.2884(5) . . yes
Cu P(1) 2.2584(4) . . yes
Cu P(2) 2.3614(5) . . yes
P(1) C(1) 1.848(2) . . yes
P(1) C(3) 1.825(2) . . yes
P(1) C(9) 1.832(2) . . yes
P(2) C(2) 1.848(2) . . yes
P(2) C(15) 1.824(2) . . yes
P(2) C(21) 1.837(2) . . yes
N C(27) 1.514(2) . . yes
N C(29) 1.522(2) . . yes
N C(31) 1.514(2) . . yes
N C(33) 1.520(2) . . yes
C(1) C(2) 1.535(2) . . yes
C(3) C(4) 1.391(3) . . yes
C(3) C(8) 1.390(2) . . yes
C(4) C(5) 1.394(3) . . yes
C(5) C(6) 1.387(3) . . yes
C(6) C(7) 1.378(3) . . yes
C(7) C(8) 1.395(3) . . yes
C(9) C(10) 1.396(2) . . yes
C(9) C(14) 1.388(3) . . yes
C(10) C(11) 1.387(3) . . yes
C(11) C(12) 1.382(3) . . yes
C(12) C(13) 1.386(3) . . yes
C(13) C(14) 1.393(3) . . yes
C(15) C(16) 1.396(2) . . yes
C(15) C(20) 1.393(2) . . yes
C(16) C(17) 1.391(3) . . yes
C(17) C(18) 1.383(3) . . yes
C(18) C(19) 1.383(3) . . yes
C(19) C(20) 1.394(2) . . yes
C(21) C(22) 1.392(2) . . yes
C(21) C(26) 1.390(3) . . yes
C(22) C(23) 1.387(3) . . yes
C(23) C(24) 1.375(3) . . yes
C(24) C(25) 1.387(3) . . yes
C(25) C(26) 1.394(3) . . yes
C(27) C(28) 1.510(3) . . yes
C(29) C(30) 1.503(3) . . yes
C(31) C(32) 1.512(3) . . yes
C(33) C(34) 1.511(3) . . yes

loop_
_geom_contact_atom_site_label_1
_geom_contact_atom_site_label_2
_geom_contact_distance
_geom_contact_site_symmetry_1
_geom_contact_site_symmetry_2
_geom_contact_publ_flag
Mo Cu 2.7267(2) . . ?
S(2) C(8) 3.549(2) . 4_555 ?
S(2) C(7) 3.556(2) . 4_555 ?
O(1) C(33) 3.320(2) . 1_655 ?
O(1) C(27) 3.322(3) . 3_566 ?
O(1) C(11) 3.381(3) . 4_555 ?
O(1) C(11) 3.429(2) . 2_655 ?
O(1) C(10) 3.532(2) . 4_555 ?
O(1) C(33) 3.561(2) . 3_566 ?
O(1) C(12) 3.585(2) . 2_655 ?
O(2) C(30) 3.400(3) . 3_566 ?
O(2) C(28) 3.426(3) . . ?
O(2) C(1) 3.474(2) . 4_555 ?
C(6) C(6) 3.431(4) . 3_665 ?
C(12) C(34) 3.564(3) . 2_545 ?
C(18) C(18) 3.544(4) . 3_556 ?

loop_
_geom_torsion_atom_site_label_1
_geom_torsion_atom_site_label_2
_geom_torsion_atom_site_label_3
_geom_torsion_atom_site_label_4
_geom_torsion
_geom_torsion_site_symmetry_1
_geom_torsion_site_symmetry_2
_geom_torsion_site_symmetry_3
_geom_torsion_site_symmetry_4
_geom_torsion_publ_flag
Mo Cu P(1) C(1) -176.76(6) . . . . yes
Mo Cu P(1) C(3) -60.07(8) . . . . yes
Mo Cu P(1) C(9) 69.46(7) . . . . yes
Mo Cu P(2) C(2) -159.52(6) . . . . yes
Mo Cu P(2) C(15) -45.63(7) . . . . yes
Mo Cu P(2) C(21) 91.40(6) . . . . yes
Mo S(1) Cu S(2) -9.75(2) . . . . yes
Mo S(1) Cu P(1) -148.31(2) . . . . yes
Mo S(1) Cu P(2) 108.53(2) . . . . yes
Mo S(2) Cu S(1) 9.76(2) . . . . yes
Mo S(2) Cu P(1) 150.10(2) . . . . yes
Mo S(2) Cu P(2) -109.54(2) . . . . yes
Cu S(1) Mo S(2) 10.07(2) . . . . yes
Cu S(1) Mo O(1) 128.95(5) . . . . yes
Cu S(1) Mo O(2) -108.95(5) . . . . yes
Cu S(2) Mo S(1) -10.11(2) . . . . yes
Cu S(2) Mo O(1) -128.83(5) . . . . yes
Cu S(2) Mo O(2) 109.52(6) . . . . yes
Cu P(1) C(1) C(2) -40.0(1) . . . . yes
Cu P(1) C(3) C(4) 46.0(2) . . . . yes
Cu P(1) C(3) C(8) -133.9(1) . . . . yes
Cu P(1) C(9) C(10) 168.0(1) . . . . yes
Cu P(1) C(9) C(14) -12.2(2) . . . . yes
Cu P(2) C(2) C(1) -47.6(1) . . . . yes
Cu P(2) C(15) C(16) -149.4(1) . . . . yes
Cu P(2) C(15) C(20) 29.0(2) . . . . yes
Cu P(2) C(21) C(22) -173.5(1) . . . . yes
Cu P(2) C(21) C(26) 8.2(2) . . . . yes
S(1) Mo Cu S(2) 168.02(2) . . . . yes
S(1) Mo Cu P(1) 88.37(4) . . . . yes
S(1) Mo Cu P(2) -96.98(2) . . . . yes
S(1) Cu Mo S(2) -168.02(2) . . . . yes
S(1) Cu Mo O(1) -83.95(7) . . . . yes
S(1) Cu Mo O(2) 96.66(6) . . . . yes
S(1) Cu P(1) C(1) -106.93(6) . . . . yes
S(1) Cu P(1) C(3) 9.77(7) . . . . yes
S(1) Cu P(1) C(9) 139.29(6) . . . . yes
S(1) Cu P(2) C(2) 142.87(6) . . . . yes
S(1) Cu P(2) C(15) -103.24(7) . . . . yes
S(1) Cu P(2) C(21) 33.80(6) . . . . yes
S(2) Mo Cu P(1) -79.65(4) . . . . yes
S(2) Mo Cu P(2) 95.00(2) . . . . yes
S(2) Cu Mo O(1) 84.07(7) . . . . yes
S(2) Cu Mo O(2) -95.32(6) . . . . yes
S(2) Cu P(1) C(1) 120.31(6) . . . . yes
S(2) Cu P(1) C(3) -122.99(7) . . . . yes
S(2) Cu P(1) C(9) 6.53(7) . . . . yes
S(2) Cu P(2) C(2) -102.48(6) . . . . yes
S(2) Cu P(2) C(15) 11.41(7) . . . . yes
S(2) Cu P(2) C(21) 148.44(6) . . . . yes
P(1) Cu Mo O(1) 4.42(8) . . . . yes
P(1) Cu Mo O(2) -174.97(7) . . . . yes
P(1) Cu P(2) C(2) 18.11(6) . . . . yes
P(1) Cu P(2) C(15) 132.00(7) . . . . yes
P(1) Cu P(2) C(21) -90.97(6) . . . . yes
P(1) C(1) C(2) P(2) 59.2(1) . . . . yes
P(1) C(3) C(4) C(5) 179.9(1) . . . . yes
P(1) C(3) C(8) C(7) 178.9(1) . . . . yes
P(1) C(9) C(10) C(11) 179.9(1) . . . . yes
P(1) C(9) C(14) C(13) -178.7(1) . . . . yes
P(2) Cu Mo O(1) 179.07(7) . . . . yes
P(2) Cu Mo O(2) -0.32(6) . . . . yes
P(2) Cu P(1) C(1) 8.00(6) . . . . yes
P(2) Cu P(1) C(3) 124.69(7) . . . . yes
P(2) Cu P(1) C(9) -105.79(6) . . . . yes
P(2) C(15) C(16) C(17) -179.8(2) . . . . yes
P(2) C(15) C(20) C(19) -179.8(1) . . . . yes
P(2) C(21) C(22) C(23) -177.8(1) . . . . yes
P(2) C(21) C(26) C(25) 177.9(2) . . . . yes
C(1) P(1) C(3) C(4) 162.7(1) . . . . yes
C(1) P(1) C(3) C(8) -17.3(2) . . . . yes
C(1) P(1) C(9) C(10) 53.0(2) . . . . yes
C(1) P(1) C(9) C(14) -127.2(1) . . . . yes
C(1) C(2) P(2) C(15) -175.7(1) . . . . yes
C(1) C(2) P(2) C(21) 74.0(1) . . . . yes
C(2) P(2) C(15) C(16) -37.1(2) . . . . yes
C(2) P(2) C(15) C(20) 141.2(1) . . . . yes
C(2) P(2) C(21) C(22) 78.1(2) . . . . yes
C(2) P(2) C(21) C(26) -100.2(1) . . . . yes
C(2) C(1) P(1) C(3) -166.8(1) . . . . yes
C(2) C(1) P(1) C(9) 86.0(1) . . . . yes
C(3) P(1) C(9) C(10) -55.4(2) . . . . yes
C(3) P(1) C(9) C(14) 124.4(1) . . . . yes
C(3) C(4) C(5) C(6) 1.8(3) . . . . yes
C(3) C(8) C(7) C(6) 0.6(3) . . . . yes
C(4) C(3) P(1) C(9) -90.7(1) . . . . yes
C(4) C(3) C(8) C(7) -1.0(3) . . . . yes
C(4) C(5) C(6) C(7) -2.2(3) . . . . yes
C(5) C(4) C(3) C(8) -0.1(3) . . . . yes
C(5) C(6) C(7) C(8) 1.1(3) . . . . yes
C(8) C(3) P(1) C(9) 89.3(2) . . . . yes
C(9) C(10) C(11) C(12) -1.3(3) . . . . yes
C(9) C(14) C(13) C(12) -1.2(3) . . . . yes
C(10) C(9) C(14) C(13) 1.1(3) . . . . yes
C(10) C(11) C(12) C(13) 1.2(3) . . . . yes
C(11) C(10) C(9) C(14) 0.1(3) . . . . yes
C(11) C(12) C(13) C(14) 0.1(3) . . . . yes
C(15) P(2) C(21) C(22) -30.0(2) . . . . yes
C(15) P(2) C(21) C(26) 151.7(1) . . . . yes
C(15) C(16) C(17) C(18) -1.1(3) . . . . yes
C(15) C(20) C(19) C(18) 0.1(3) . . . . yes
C(16) C(15) P(2) C(21) 69.5(2) . . . . yes
C(16) C(15) C(20) C(19) -1.4(3) . . . . yes
C(16) C(17) C(18) C(19) -0.2(3) . . . . yes
C(17) C(16) C(15) C(20) 1.9(3) . . . . yes
C(17) C(18) C(19) C(20) 0.8(3) . . . . yes
C(20) C(15) P(2) C(21) -112.2(1) . . . . yes
C(21) C(22) C(23) C(24) -0.2(3) . . . . yes
C(21) C(26) C(25) C(24) 0.3(3) . . . . yes
C(22) C(21) C(26) C(25) -0.5(3) . . . . yes
C(22) C(23) C(24) C(25) 0.1(3) . . . . yes
C(23) C(22) C(21) C(26) 0.5(3) . . . . yes
C(23) C(24) C(25) C(26) -0.1(3) . . . . yes
C(27) N C(29) C(30) -60.5(2) . . . . yes
C(27) N C(31) C(32) 53.9(2) . . . . yes
C(27) N C(33) C(34) 174.9(2) . . . . yes
C(28) C(27) N C(29) -59.2(2) . . . . yes
C(28) C(27) N C(31) 58.7(2) . . . . yes
C(28) C(27) N C(33) 179.3(2) . . . . yes
C(29) N C(31) C(32) 174.5(2) . . . . yes
C(29) N C(33) C(34) 54.0(2) . . . . yes
C(30) C(29) N C(31) 178.7(2) . . . . yes
C(30) C(29) N C(33) 57.6(2) . . . . yes
C(31) N C(33) C(34) -64.4(2) . . . . yes
C(32) C(31) N C(33) -63.7(2) . . . . yes
C(32) C(31) N C(33) -63.7(2) . . . . yes
